data_7023202
loop_
_publ_author_name
'Rao, Sowmya'
'Mague, Joel T.'
'Balakrishna, Maravanji S.'

_publ_section_title
;
 Synthesis, transition metal chemistry and catalytic reactions of
 ferrocenylbis(phosphonite), [Fe{C5H4P(OC6H3(OMe-o)(C3H5-p))2}2].
;
_journal_issue 32
_journal_name_full 'Dalton transactions (Cambridge, England : 2003)'
_journal_page_first 11695
_journal_page_last 11708
_journal_paper_doi 10.1039/c3dt50995h
_journal_volume 42
_journal_year 2013
_chemical_formula_moiety 'C50 H52 Au2 Cl2 Fe O8 P2'
_chemical_formula_sum 'C50 H52 Au2 Cl2 Fe O8 P2'
_chemical_formula_weight 1363.54
_chemical_name_systematic
;
 ?
;
_space_group_crystal_system triclinic
_space_group_IT_number 2
_space_group_name_Hall '-P 1'
_space_group_name_H-M_alt 'P -1'
_symmetry_space_group_name_Hall '-P 1'
_symmetry_space_group_name_H-M 'P -1'
_atom_sites_solution_hydrogens geom
_atom_sites_solution_primary direct
_atom_sites_solution_secondary difmap
_audit_creation_method SHELXL-2013
_cell_angle_alpha 112.484(1)
_cell_angle_beta 103.393(1)
_cell_angle_gamma 104.426(2)
_cell_formula_units_Z 1
_cell_length_a 9.4474(10)
_cell_length_b 11.7473(13)
_cell_length_c 14.7451(16)
_cell_measurement_reflns_used 4677
_cell_measurement_temperature 100(2)
_cell_measurement_theta_max 28.3430
_cell_measurement_theta_min 2.3433
_cell_volume 1363.2(3)
_computing_cell_refinement '<i>SAINT</i> (Bruker AXS, 2009a)'
_computing_data_collection '<i>APEX2</i> (Bruker AXS, 2009)'
_computing_data_reduction '<i>SAINT</i> (Bruker AXS, 2009a)'
_computing_molecular_graphics '<i>SHELXTL</i> (Bruker AXS, 2008)'
_computing_publication_material '<i>SHELXTL</i> (Bruker AXS, 2008)'
_computing_structure_refinement '<i>SHELXL-2013</i> (Sheldrick, 2013)'
_computing_structure_solution '<i>SHELXS</i> (Sheldrick, 2008)'
_diffrn_ambient_temperature 100(2)
_diffrn_detector_area_resol_mean 8.3660
_diffrn_measured_fraction_theta_full 0.990
_diffrn_measured_fraction_theta_max 0.990
_diffrn_measurement_device_type 'Bruker Smart APEX CCD'
_diffrn_measurement_method '\f and \w scans'
_diffrn_radiation_monochromator graphite
_diffrn_radiation_type MoK\a
_diffrn_radiation_wavelength 0.71073
_diffrn_reflns_av_R_equivalents 0.0589
_diffrn_reflns_av_unetI/netI 0.0710
_diffrn_reflns_Laue_measured_fraction_full 0.990
_diffrn_reflns_Laue_measured_fraction_max 0.990
_diffrn_reflns_limit_h_max 12
_diffrn_reflns_limit_h_min -12
_diffrn_reflns_limit_k_max 15
_diffrn_reflns_limit_k_min -15
_diffrn_reflns_limit_l_max 18
_diffrn_reflns_limit_l_min -19
_diffrn_reflns_number 12187
_diffrn_reflns_point_group_measured_fraction_full 0.990
_diffrn_reflns_point_group_measured_fraction_max 0.990
_diffrn_reflns_theta_full 27.900
_diffrn_reflns_theta_max 27.995
_diffrn_reflns_theta_min 2.025
_diffrn_source 'fine-focus sealed tube'
_exptl_absorpt_coefficient_mu 5.835
_exptl_absorpt_correction_T_max 0.59
_exptl_absorpt_correction_T_min 0.43
_exptl_absorpt_correction_type multi-scan
_exptl_absorpt_process_details '<i>TWINABS</i> (Sheldrick, 2008a)'
_exptl_crystal_colour 0.176
_exptl_crystal_density_diffrn 1.661
_exptl_crystal_density_meas 0.120
_exptl_crystal_density_method 0.102
_exptl_crystal_description block
_exptl_crystal_F_000 664
_exptl_crystal_size_max 0.176
_exptl_crystal_size_mid 0.120
_exptl_crystal_size_min 0.102
_exptl_transmission_factor_max 0.563
_exptl_transmission_factor_min 0.392
_platon_squeeze_details
;TITL msb438_0m in P-1
CELL    9.4474   11.7473   14.7451    112.48    103.39    104.43
SPGR P-1
C101 0.472 0.533 0.030 !       3.80 eA-3
C102 0.273 0.562-0.005 !       2.68 eA-3
Q103 0.586 0.063 0.297 !       2.46 eA-3
Q104 0.722 0.265 0.283 !       2.38 eA-3
C105 0.806 0.467-0.001 !       2.36 eA-3
Q106 0.686 0.204 0.378 !       2.29 eA-3
Q107 0.454 0.920 0.750 !       2.23 eA-3
C108 0.030 0.568 0.046 !       2.10 eA-3
C109 0.221 0.576 0.093 !       1.84 eA-3
Q110 0.495 1.005 0.328 !       1.83 eA-3
Q111 0.675 0.351 0.327 !       1.80 eA-3
Q112 0.625 0.353 0.343 !       1.79 eA-3
Q113 0.339 0.799 0.700 !       1.74 eA-3
C114 0.129 0.549 0.013 !       1.74 eA-3
Q115 0.765 0.130 0.311 !       1.71 eA-3
Q116 0.529 0.926 0.281 !       1.66 eA-3
Q117 0.471 0.074 0.719 !       1.66 eA-3
Q118 0.941 0.268 0.419 !       1.60 eA-3
Q119 0.499 0.240 0.219 !       1.55 eA-3
Q120 0.436 0.835 0.667 !       1.54 eA-3
Q121 0.554 0.094 0.362 !       1.40 eA-3
Q122 0.848 0.279 0.312 !       1.37 eA-3
C123 0.284 0.527 0.063 !       1.33 eA-3
Q124 0.812 0.471 0.263 !       1.33 eA-3
C125 0.951 0.485 0.062 !       1.32 eA-3
Q126 0.934 0.392 0.047 !       1.31 eA-3
Q127 0.094 0.340-0.001 !       1.27 eA-3
Q128 0.629 0.298 0.250 !       1.22 eA-3
Q129 0.379 0.956 0.609 !       1.22 eA-3
Q130 0.052 0.950 0.081 !       1.21 eA-3
C131 0.152 0.583 0.952 !       1.18 eA-3
Q132 0.666 0.393 0.455 !       1.17 eA-3
Q133 0.024 0.371 0.016 !       1.16 eA-3
Q134 0.969 0.312 0.922 !       1.16 eA-3
Q135 0.415 0.847 0.326 !       1.13 eA-3
Q136 0.742 0.388 0.427 !       1.13 eA-3
Q137 1.000 1.000 0.500 !       1.10 eA-3
Q138 0.064 0.534 0.546 !       1.09 eA-3
Q139 0.906 0.362 0.391 !       1.09 eA-3
Q140 0.418 0.012 0.218 !       1.08 eA-3
Q141 0.698 0.236 0.907 !       1.07 eA-3
Q142 0.059 0.607 0.542 !       1.05 eA-3
C143 0.533 0.645 0.078 !       1.04 eA-3
Q144 0.402 0.718 0.285 !       1.04 eA-3
Q145 0.793 0.371 0.394 !       1.04 eA-3
Q146 0.861 0.306 0.467 !       1.03 eA-3
Q147 0.911 0.778 0.063 !       1.03 eA-3
Q148 0.616 0.922 0.406 !       1.03 eA-3
Q149 0.801 0.437 0.294 !       1.02 eA-3
Q150 0.663 0.046 0.250 !       1.01 eA-3
Q151 0.383 0.778 0.769 !       1.00 eA-3
Q152 0.518 0.968 0.593 !       0.96 eA-3
Q153 0.543 0.444 0.232 !       0.96 eA-3
Q154 0.675 0.531 0.358 !       0.95 eA-3
Q155 0.709 0.483 0.310 !       0.95 eA-3
Q156 0.232 0.668 0.468 !       0.94 eA-3
C157 0.852 0.534 0.957 !       0.94 eA-3
Q158 0.212 0.481 0.125 !       0.94 eA-3
Q159 0.980 0.424 0.026 !       0.94 eA-3
Q160 0.908 0.456 0.373 !       0.93 eA-3
Q161 0.596 0.970 0.373 !       0.92 eA-3
Q162 0.856 0.060 0.420 !       0.91 eA-3
Q163 0.495 0.615 0.011 !       0.91 eA-3
Q164 0.809 0.548 0.301 !       0.90 eA-3
Q165 0.863 0.328 0.092 !       0.90 eA-3
Q166 0.996 0.499 0.371 !       0.90 eA-3
Q167 0.502 0.171 0.204 !       0.89 eA-3
Q168 0.166 0.595 0.173 !       0.89 eA-3
Q169 0.918 0.264 0.031 !       0.88 eA-3
Q170 0.831 0.140 0.450 !       0.88 eA-3
Q171 0.194 0.100 0.201 !       0.87 eA-3
Q172 0.088 0.313 0.472 !       0.87 eA-3
C173 0.613 0.606 0.063 !       0.87 eA-3
Q174 0.215 0.997 0.671 !       0.87 eA-3
Q175 0.381 0.144 0.780 !       0.87 eA-3
Q176 0.320 0.971 0.199 !       0.87 eA-3
Q177 0.177 0.259 0.096 !       0.86 eA-3
C178 0.495 0.313 0.845 !       0.86 eA-3
Q179 0.642 0.595 0.844 !       0.86 eA-3
Q180 0.364 0.905 0.335 !       0.85 eA-3
Q181 0.634 0.376 0.170 !       0.85 eA-3
Q182 0.409 0.256 0.246 !       0.85 eA-3
Q183 0.428 0.906 0.860 !       0.85 eA-3
Q184 0.593 0.360 0.028 !       0.85 eA-3
Q185 0.875 0.611 0.294 !       0.84 eA-3
Q186 0.331 0.964 0.889 !       0.84 eA-3
Q187 0.816 0.393 0.284 !       0.84 eA-3
Q188 0.335 0.734 0.934 !       0.84 eA-3
Q189 0.743 0.432 0.096 !       0.84 eA-3
Q190 0.973 0.330 0.435 !       0.84 eA-3
Q191 0.621 0.772 0.732 !       0.84 eA-3
Q192 1.005 0.651 0.421 !       0.83 eA-3
Q193 0.350 0.384 0.269 !       0.83 eA-3
Q194 0.815 0.372 0.047 !       0.83 eA-3
Q195 0.509 0.980 0.235 !       0.82 eA-3
C196 0.157 0.612 0.109 !       0.82 eA-3
Q197 0.345 0.469 0.249 !       0.82 eA-3
Q198 0.662 0.252 0.142 !       0.82 eA-3
Q199 0.338 0.346 0.392 !       0.81 eA-3
;
_refine_diff_density_max 1.981
_refine_diff_density_min -1.568
_refine_diff_density_rms 0.194
_refine_ls_extinction_method none
_refine_ls_goodness_of_fit_ref 1.073
_refine_ls_hydrogen_treatment constr
_refine_ls_matrix_type full
_refine_ls_number_parameters 305
_refine_ls_number_reflns 6511
_refine_ls_number_restraints 150
_refine_ls_restrained_S_all 1.065
_refine_ls_R_factor_all 0.0791
_refine_ls_R_factor_gt 0.0609
_refine_ls_shift/su_max 0.001
_refine_ls_shift/su_mean 0.000
_refine_ls_structure_factor_coef Fsqd
_refine_ls_weighting_details
;
 w=1/[\s^2^(Fo^2^)+(0.0505P)^2^+11.2955P]
 where P=(Fo^2^+2Fc^2^)/3
;
_refine_ls_weighting_scheme calc
_refine_ls_wR_factor_gt 0.1365
_refine_ls_wR_factor_ref 0.1441
_reflns_Friedel_coverage 0.000
_reflns_number_gt 5219
_reflns_number_total 6511
_reflns_threshold_expression 'I > 2\s(I)'
_cod_data_source_file c3dt50995h.txt
_cod_data_source_block msb438_0m
_cod_database_code 7023202
_shelx_space_group_comment
;
The symmetry employed for this shelxl refinement is uniquely defined
by the following loop, which should always be used as a source of
symmetry information in preference to the above space-group names.
They are only intended as comments.
;
_shelx_estimated_absorpt_t_min 0.427
_shelx_estimated_absorpt_t_max 0.588
_shelxl_version_number 2013-2

loop_
_space_group_symop_operation_xyz
'x, y, z'
'-x, -y, -z'

loop_
_atom_site_label
_atom_site_type_symbol
_atom_site_fract_x
_atom_site_fract_y
_atom_site_fract_z
_atom_site_U_iso_or_equiv
_atom_site_adp_type
_atom_site_occupancy
_atom_site_site_symmetry_order
_atom_site_calc_flag
_atom_site_refinement_flags_posn
_atom_site_refinement_flags_adp
_atom_site_refinement_flags_occupancy
_atom_site_disorder_assembly
_atom_site_disorder_group
Au1 Au 0.38600(4) 0.85557(4) 0.68604(2) 0.03836(12) Uani 1 1 d . . . . .
Fe1 Fe 0.0000 0.5000 0.5000 0.0498(5) Uani 1 2 d S . P . .
Cl1 Cl 0.3669(3) 1.0540(2) 0.78104(18) 0.0488(5) Uani 1 1 d . . . . .
P1 P 0.3912(3) 0.6578(2) 0.59683(17) 0.0389(5) Uani 1 1 d . . . . .
O1 O 0.5254(8) 0.6618(7) 0.5471(5) 0.0440(15) Uani 1 1 d . . . . .
O2 O 0.4197(9) 0.7330(9) 0.4016(6) 0.066(2) Uani 1 1 d . . . . .
O3 O 0.4249(7) 0.5798(7) 0.6623(5) 0.0438(15) Uani 1 1 d D . . . .
C1 C 0.2172(10) 0.5308(10) 0.4925(7) 0.044(2) Uani 1 1 d . . . . .
C2 C 0.1480(12) 0.3998(12) 0.4749(9) 0.060(3) Uani 1 1 d . . . . .
H2 H 0.1883 0.3617 0.5162 0.071 Uiso 1 1 calc R U . . .
C3 C 0.0062(12) 0.3337(12) 0.3838(9) 0.068(4) Uani 1 1 d . . . . .
H3 H -0.0639 0.2442 0.3539 0.082 Uiso 1 1 calc R U . . .
C4 C -0.0102(12) 0.4238(14) 0.3472(9) 0.070(4) Uani 1 1 d . . . . .
H4 H -0.0944 0.4060 0.2875 0.084 Uiso 1 1 calc R U . . .
C5 C 0.1178(12) 0.5462(12) 0.4123(8) 0.058(3) Uani 1 1 d . . . . .
H5 H 0.1348 0.6244 0.4043 0.069 Uiso 1 1 calc R U . . .
C6 C 0.6174(11) 0.7817(11) 0.5542(7) 0.048(2) Uani 1 1 d . . . . .
C7 C 0.5634(12) 0.8138(12) 0.4751(8) 0.052(3) Uani 1 1 d . . . . .
C8 C 0.6578(13) 0.9292(13) 0.4786(9) 0.059(3) Uani 1 1 d . . . . .
H8 H 0.6203 0.9544 0.4265 0.071 Uiso 1 1 calc R U . . .
C9 C 0.8067(13) 1.0079(11) 0.5576(8) 0.051(2) Uani 1 1 d . . . . .
C10 C 0.8571(13) 0.9705(11) 0.6362(8) 0.053(2) Uani 1 1 d . . . . .
H10 H 0.9576 1.0228 0.6906 0.063 Uiso 1 1 calc R U . . .
C11 C 0.7626(12) 0.8596(10) 0.6349(8) 0.047(2) Uani 1 1 d . . . . .
H11 H 0.7966 0.8364 0.6889 0.057 Uiso 1 1 calc R U . . .
C12 C 0.3723(12) 0.7516(16) 0.3114(9) 0.077(4) Uani 1 1 d . . . . .
H12A H 0.3779 0.8431 0.3336 0.115 Uiso 1 1 calc R U . . .
H12B H 0.2641 0.6897 0.2662 0.115 Uiso 1 1 calc R U . . .
H12C H 0.4419 0.7348 0.2722 0.115 Uiso 1 1 calc R U . . .
C13 C 0.9123(16) 1.1262(13) 0.5570(10) 0.069(3) Uani 1 1 d . . . . .
H13A H 0.9743 1.0960 0.5137 0.082 Uiso 1 1 calc R U . . .
H13B H 0.8460 1.1620 0.5221 0.082 Uiso 1 1 calc R U . . .
C14 C 1.0222(15) 1.2355(15) 0.6618(11) 0.072(3) Uani 1 1 d . . . . .
H14 H 0.9788 1.2704 0.7133 0.087 Uiso 1 1 calc R U . . .
C15 C 1.1732(17) 1.2873(19) 0.6887(16) 0.107(6) Uani 1 1 d . . . . .
H15A H 1.2209 1.2550 0.6394 0.129 Uiso 1 1 calc R U . . .
H15B H 1.2360 1.3574 0.7578 0.129 Uiso 1 1 calc R U . . .
C16 C 0.5545(13) 0.6654(12) 0.7625(7) 0.035(3) Uani 0.5 1 d DG U P A 1
C17 C 0.5258(11) 0.7382(13) 0.8510(10) 0.034(3) Uani 0.5 1 d DG U P A 1
C18 C 0.6470(14) 0.8109(12) 0.9490(8) 0.038(3) Uani 0.5 1 d G U P A 1
H18 H 0.6273 0.8607 1.0095 0.046 Uiso 0.5 1 calc R U P A 1
C19 C 0.7968(12) 0.8109(13) 0.9586(7) 0.048(4) Uani 0.5 1 d DG U P A 1
C20 C 0.8255(11) 0.7381(13) 0.8702(10) 0.044(3) Uani 0.5 1 d G U P A 1
H20 H 0.9279 0.7381 0.8767 0.053 Uiso 0.5 1 calc R U P A 1
C21 C 0.7043(15) 0.6653(12) 0.7721(8) 0.038(3) Uani 0.5 1 d G U P A 1
H21 H 0.7239 0.6156 0.7117 0.045 Uiso 0.5 1 calc R U P A 1
O4 O 0.3761(15) 0.7325(14) 0.8360(13) 0.036(3) Uani 0.5 1 d D U P A 1
C22 C 0.350(3) 0.824(2) 0.9224(19) 0.050(5) Uani 0.5 1 d D U P A 1
H22A H 0.2391 0.8110 0.9016 0.075 Uiso 0.5 1 calc R U P A 1
H22B H 0.4140 0.9150 0.9416 0.075 Uiso 0.5 1 calc R U P A 1
H22C H 0.3807 0.8070 0.9830 0.075 Uiso 0.5 1 calc R U P A 1
C23 C 0.9249(18) 0.900(2) 1.0660(11) 0.060(4) Uani 0.5 1 d D U P A 1
H23A H 0.9543 0.9921 1.0769 0.072 Uiso 0.5 1 calc R U P A 1
H23B H 0.8796 0.8950 1.1193 0.072 Uiso 0.5 1 calc R U P A 1
C24 C 1.070(2) 0.873(3) 1.088(2) 0.090(7) Uani 0.5 1 d D U P A 1
H24 H 1.0503 0.7816 1.0658 0.108 Uiso 0.5 1 d R U P A 1
C25 C 1.207(2) 0.955(3) 1.108(2) 0.073(6) Uani 0.5 1 d D U P A 1
H25A H 1.2699 1.0465 1.1355 0.088 Uiso 0.5 1 d R U P A 1
H25B H 1.2549 0.8916 1.0993 0.088 Uiso 0.5 1 d R U P A 1
C16A C 0.5369(13) 0.6294(13) 0.7592(7) 0.035(3) Uani 0.5 1 d DG U P A 2
C17A C 0.5122(11) 0.6992(13) 0.8504(10) 0.034(3) Uani 0.5 1 d DG U P A 2
C18A C 0.6340(14) 0.7622(12) 0.9478(8) 0.038(3) Uani 0.5 1 d G U P A 2
H18A H 0.6171 0.8099 1.0102 0.046 Uiso 0.5 1 calc R U P A 2
C19A C 0.7804(12) 0.7554(13) 0.9541(7) 0.048(4) Uani 0.5 1 d DG U P A 2
C20A C 0.8051(11) 0.6856(13) 0.8629(10) 0.044(3) Uani 0.5 1 d G U P A 2
H20A H 0.9052 0.6809 0.8671 0.053 Uiso 0.5 1 calc R U P A 2
C21A C 0.6833(15) 0.6226(13) 0.7655(8) 0.038(3) Uani 0.5 1 d G U P A 2
H21A H 0.7002 0.5749 0.7031 0.045 Uiso 0.5 1 calc R U P A 2
O4A O 0.3608(15) 0.6922(15) 0.8320(13) 0.036(3) Uani 0.5 1 d D U P A 2
C22A C 0.330(3) 0.773(2) 0.9213(18) 0.050(5) Uani 0.5 1 d D U P A 2
H22D H 0.2190 0.7600 0.8998 0.075 Uiso 0.5 1 calc R U P A 2
H22E H 0.3944 0.8668 0.9479 0.075 Uiso 0.5 1 calc R U P A 2
H22F H 0.3572 0.7473 0.9769 0.075 Uiso 0.5 1 calc R U P A 2
C23A C 0.9061(19) 0.833(2) 1.0632(11) 0.060(4) Uani 0.5 1 d D U P A 2
H23C H 0.9363 0.9289 1.0825 0.072 Uiso 0.5 1 calc R U P A 2
H23D H 0.8580 0.8189 1.1128 0.072 Uiso 0.5 1 calc R U P A 2
C24A C 1.051(2) 0.806(2) 1.082(2) 0.090(7) Uani 0.5 1 d D U P A 2
H24A H 1.0356 0.7161 1.0641 0.108 Uiso 0.5 1 d R U P A 2
C25A C 1.191(2) 0.897(3) 1.115(2) 0.073(6) Uani 0.5 1 d D U P A 2
H25C H 1.2251 0.9891 1.1362 0.088 Uiso 0.5 1 d R U P A 2
H25D H 1.2662 0.8561 1.1198 0.088 Uiso 0.5 1 d R U P A 2

loop_
_atom_site_aniso_label
_atom_site_aniso_U_11
_atom_site_aniso_U_22
_atom_site_aniso_U_33
_atom_site_aniso_U_23
_atom_site_aniso_U_13
_atom_site_aniso_U_12
Au1 0.03592(17) 0.0553(2) 0.02542(16) 0.01280(13) 0.01484(12) 0.02581(14)
Fe1 0.0380(9) 0.0693(13) 0.0316(9) 0.0038(8) 0.0162(7) 0.0327(9)
Cl1 0.0551(13) 0.0577(14) 0.0363(11) 0.0148(10) 0.0224(10) 0.0315(11)
P1 0.0374(11) 0.0564(14) 0.0291(10) 0.0153(10) 0.0187(9) 0.0287(10)
O1 0.048(3) 0.061(4) 0.034(3) 0.019(3) 0.025(3) 0.033(3)
O2 0.051(4) 0.108(7) 0.049(4) 0.044(5) 0.019(4) 0.034(4)
O3 0.040(3) 0.065(4) 0.029(3) 0.015(3) 0.016(3) 0.031(3)
C1 0.039(4) 0.064(6) 0.028(4) 0.010(4) 0.015(3) 0.031(4)
C2 0.045(5) 0.072(7) 0.053(6) 0.009(5) 0.025(5) 0.035(5)
C3 0.040(5) 0.068(7) 0.056(7) -0.014(6) 0.023(5) 0.021(5)
C4 0.040(5) 0.101(10) 0.046(6) 0.003(6) 0.021(5) 0.039(6)
C5 0.051(6) 0.085(8) 0.040(5) 0.017(5) 0.026(5) 0.041(6)
C6 0.048(5) 0.077(7) 0.030(4) 0.022(4) 0.023(4) 0.039(5)
C7 0.048(5) 0.084(8) 0.041(5) 0.030(5) 0.027(4) 0.036(5)
C8 0.058(6) 0.096(9) 0.051(6) 0.045(6) 0.035(5) 0.040(6)
C9 0.060(6) 0.069(7) 0.042(5) 0.030(5) 0.032(5) 0.032(5)
C10 0.060(6) 0.068(7) 0.040(5) 0.024(5) 0.025(5) 0.036(5)
C11 0.054(5) 0.064(6) 0.040(5) 0.027(5) 0.026(4) 0.037(5)
C12 0.036(5) 0.137(12) 0.056(7) 0.056(8) 0.016(5) 0.014(6)
C13 0.074(8) 0.088(9) 0.058(7) 0.039(7) 0.037(6) 0.032(7)
C14 0.058(7) 0.102(10) 0.081(9) 0.059(8) 0.030(7) 0.036(7)
C15 0.058(8) 0.155(16) 0.139(16) 0.091(14) 0.032(9) 0.055(10)
C16 0.038(4) 0.036(5) 0.033(4) 0.016(3) 0.017(3) 0.014(4)
C17 0.034(4) 0.039(5) 0.031(4) 0.017(3) 0.013(3) 0.015(4)
C18 0.039(4) 0.045(6) 0.034(4) 0.020(4) 0.018(3) 0.014(4)
C19 0.048(4) 0.052(6) 0.045(4) 0.022(4) 0.017(3) 0.021(4)
C20 0.042(4) 0.047(6) 0.044(4) 0.020(4) 0.019(3) 0.019(4)
C21 0.040(4) 0.041(6) 0.039(4) 0.018(3) 0.021(3) 0.019(4)
O4 0.035(3) 0.040(6) 0.032(3) 0.015(3) 0.017(2) 0.015(4)
C22 0.041(6) 0.059(10) 0.042(5) 0.012(6) 0.023(4) 0.019(7)
C23 0.055(5) 0.065(7) 0.057(5) 0.024(4) 0.021(4) 0.027(5)
C24 0.088(7) 0.095(8) 0.084(7) 0.039(5) 0.034(5) 0.032(5)
C25 0.060(7) 0.081(11) 0.066(8) 0.019(7) 0.040(6) 0.015(7)
C16A 0.038(4) 0.036(5) 0.033(4) 0.016(3) 0.017(3) 0.014(4)
C17A 0.034(4) 0.039(5) 0.031(4) 0.017(3) 0.013(3) 0.015(4)
C18A 0.039(4) 0.045(6) 0.034(4) 0.020(4) 0.018(3) 0.014(4)
C19A 0.048(4) 0.052(6) 0.045(4) 0.022(4) 0.017(3) 0.021(4)
C20A 0.042(4) 0.047(6) 0.044(4) 0.020(4) 0.019(3) 0.019(4)
C21A 0.040(4) 0.041(6) 0.039(4) 0.018(3) 0.021(3) 0.019(4)
O4A 0.035(3) 0.040(6) 0.032(3) 0.015(3) 0.017(2) 0.015(4)
C22A 0.041(6) 0.059(10) 0.042(5) 0.012(6) 0.023(4) 0.019(7)
C23A 0.055(5) 0.065(7) 0.057(5) 0.024(4) 0.021(4) 0.027(5)
C24A 0.088(7) 0.095(8) 0.084(7) 0.039(5) 0.034(5) 0.032(5)
C25A 0.060(7) 0.081(11) 0.066(8) 0.019(7) 0.040(6) 0.015(7)

loop_
_atom_type_symbol
_atom_type_description
_atom_type_scat_dispersion_real
_atom_type_scat_dispersion_imag
_atom_type_scat_source
C C 0.0033 0.0016 'International Tables Vol C Tables 4.2.6.8 and 6.1.1.4'
H H 0.0000 0.0000 'International Tables Vol C Tables 4.2.6.8 and 6.1.1.4'
O O 0.0106 0.0060 'International Tables Vol C Tables 4.2.6.8 and 6.1.1.4'
P P 0.1023 0.0942 'International Tables Vol C Tables 4.2.6.8 and 6.1.1.4'
Cl Cl 0.1484 0.1585 'International Tables Vol C Tables 4.2.6.8 and 6.1.1.4'
Fe Fe 0.3463 0.8444 'International Tables Vol C Tables 4.2.6.8 and 6.1.1.4'
Au Au -2.0133 8.8022 'International Tables Vol C Tables 4.2.6.8 and 6.1.1.4'

loop_
_geom_angle_atom_site_label_1
_geom_angle_atom_site_label_2
_geom_angle_atom_site_label_3
_geom_angle
_geom_angle_site_symmetry_1
_geom_angle_site_symmetry_3
P1 Au1 Cl1 176.18(9) . .
C5 Fe1 C5 180.0 . 2_566
C5 Fe1 C1 138.7(4) . 2_566
C5 Fe1 C1 41.3(4) 2_566 2_566
C5 Fe1 C1 41.3(4) . .
C5 Fe1 C1 138.7(4) 2_566 .
C1 Fe1 C1 180.0 2_566 .
C5 Fe1 C4 40.5(5) . .
C5 Fe1 C4 139.5(5) 2_566 .
C1 Fe1 C4 111.7(4) 2_566 .
C1 Fe1 C4 68.3(4) . .
C5 Fe1 C4 139.5(5) . 2_566
C5 Fe1 C4 40.5(5) 2_566 2_566
C1 Fe1 C4 68.3(4) 2_566 2_566
C1 Fe1 C4 111.7(4) . 2_566
C4 Fe1 C4 180.0 . 2_566
C5 Fe1 C2 68.2(5) . .
C5 Fe1 C2 111.8(5) 2_566 .
C1 Fe1 C2 139.7(4) 2_566 .
C1 Fe1 C2 40.3(4) . .
C4 Fe1 C2 67.4(5) . .
C4 Fe1 C2 112.6(5) 2_566 .
C5 Fe1 C2 111.8(5) . 2_566
C5 Fe1 C2 68.2(5) 2_566 2_566
C1 Fe1 C2 40.3(4) 2_566 2_566
C1 Fe1 C2 139.7(4) . 2_566
C4 Fe1 C2 112.6(5) . 2_566
C4 Fe1 C2 67.4(5) 2_566 2_566
C2 Fe1 C2 180.0 . 2_566
C5 Fe1 C3 112.4(5) . 2_566
C5 Fe1 C3 67.6(5) 2_566 2_566
C1 Fe1 C3 68.2(4) 2_566 2_566
C1 Fe1 C3 111.8(4) . 2_566
C4 Fe1 C3 140.8(5) . 2_566
C4 Fe1 C3 39.2(5) 2_566 2_566
C2 Fe1 C3 139.4(4) . 2_566
C2 Fe1 C3 40.6(4) 2_566 2_566
C5 Fe1 C3 67.6(5) . .
C5 Fe1 C3 112.4(5) 2_566 .
C1 Fe1 C3 111.8(4) 2_566 .
C1 Fe1 C3 68.2(4) . .
C4 Fe1 C3 39.2(5) . .
C4 Fe1 C3 140.8(5) 2_566 .
C2 Fe1 C3 40.6(4) . .
C2 Fe1 C3 139.4(4) 2_566 .
C3 Fe1 C3 180.0 2_566 .
O3 P1 O1 102.7(3) . .
O3 P1 C1 98.2(4) . .
O1 P1 C1 105.4(4) . .
O3 P1 Au1 116.1(2) . .
O1 P1 Au1 113.6(3) . .
C1 P1 Au1 118.6(3) . .
C6 O1 P1 120.5(5) . .
C7 O2 C12 117.7(9) . .
C16A O3 P1 127.4(8) . .
C16 O3 P1 111.7(7) . .
C2 C1 C5 107.4(9) . .
C2 C1 P1 127.3(8) . .
C5 C1 P1 125.3(9) . .
C2 C1 Fe1 70.6(5) . .
C5 C1 Fe1 69.2(5) . .
P1 C1 Fe1 123.7(4) . .
C1 C2 C3 108.1(11) . .
C1 C2 Fe1 69.0(5) . .
C3 C2 Fe1 70.5(6) . .
C1 C2 H2 125.9 . .
C3 C2 H2 125.9 . .
Fe1 C2 H2 126.1 . .
C4 C3 C2 107.7(11) . .
C4 C3 Fe1 69.5(6) . .
C2 C3 Fe1 68.8(5) . .
C4 C3 H3 126.1 . .
C2 C3 H3 126.1 . .
Fe1 C3 H3 127.1 . .
C3 C4 C5 109.3(11) . .
C3 C4 Fe1 71.3(7) . .
C5 C4 Fe1 68.9(6) . .
C3 C4 H4 125.3 . .
C5 C4 H4 125.3 . .
Fe1 C4 H4 126.1 . .
C4 C5 C1 107.5(11) . .
C4 C5 Fe1 70.6(7) . .
C1 C5 Fe1 69.5(6) . .
C4 C5 H5 126.3 . .
C1 C5 H5 126.3 . .
Fe1 C5 H5 125.2 . .
C7 C6 C11 121.6(10) . .
C7 C6 O1 118.3(9) . .
C11 C6 O1 120.0(8) . .
O2 C7 C6 116.9(10) . .
O2 C7 C8 124.4(10) . .
C6 C7 C8 118.6(10) . .
C7 C8 C9 121.0(10) . .
C7 C8 H8 119.5 . .
C9 C8 H8 119.5 . .
C8 C9 C10 118.3(10) . .
C8 C9 C13 120.9(10) . .
C10 C9 C13 120.8(10) . .
C11 C10 C9 120.9(10) . .
C11 C10 H10 119.5 . .
C9 C10 H10 119.5 . .
C10 C11 C6 119.5(9) . .
C10 C11 H11 120.2 . .
C6 C11 H11 120.2 . .
O2 C12 H12A 109.5 . .
O2 C12 H12B 109.5 . .
H12A C12 H12B 109.5 . .
O2 C12 H12C 109.5 . .
H12A C12 H12C 109.5 . .
H12B C12 H12C 109.5 . .
C14 C13 C9 115.5(10) . .
C14 C13 H13A 108.4 . .
C9 C13 H13A 108.4 . .
C14 C13 H13B 108.4 . .
C9 C13 H13B 108.4 . .
H13A C13 H13B 107.5 . .
C15 C14 C13 125.0(15) . .
C15 C14 H14 117.5 . .
C13 C14 H14 117.5 . .
C14 C15 H15A 120.0 . .
C14 C15 H15B 120.0 . .
H15A C15 H15B 120.0 . .
C17 C16 C21 120.0 . .
C17 C16 O3 119.8(9) . .
C21 C16 O3 120.0(9) . .
O4 C17 C16 116.8(10) . .
O4 C17 C18 123.2(10) . .
C16 C17 C18 120.0 . .
C19 C18 C17 120.0 . .
C19 C18 H18 120.0 . .
C17 C18 H18 120.0 . .
C20 C19 C18 120.0 . .
C20 C19 C23 122.8(11) . .
C18 C19 C23 117.1(10) . .
C19 C20 C21 120.0 . .
C19 C20 H20 120.0 . .
C21 C20 H20 120.0 . .
C20 C21 C16 120.0 . .
C20 C21 H21 120.0 . .
C16 C21 H21 120.0 . .
C17 O4 C22 117.2(12) . .
O4 C22 H22A 109.5 . .
O4 C22 H22B 109.5 . .
H22A C22 H22B 109.5 . .
O4 C22 H22C 109.5 . .
H22A C22 H22C 109.5 . .
H22B C22 H22C 109.5 . .
C24 C23 C19 118.5(14) . .
C24 C23 H23A 107.7 . .
C19 C23 H23A 107.7 . .
C24 C23 H23B 107.7 . .
C19 C23 H23B 107.7 . .
H23A C23 H23B 107.1 . .
C25 C24 C23 124(2) . .
C25 C24 H24 120.7 . .
C23 C24 H24 112.7 . .
C24 C25 H25A 144.4 . .
C24 C25 H25B 94.6 . .
H25A C25 H25B 120.0 . .
O3 C16A C17A 120.9(9) . .
O3 C16A C21A 118.7(10) . .
C17A C16A C21A 120.0 . .
O4A C17A C18A 126.8(10) . .
O4A C17A C16A 113.1(10) . .
C18A C17A C16A 120.0 . .
C17A C18A C19A 120.0 . .
C17A C18A H18A 120.0 . .
C19A C18A H18A 120.0 . .
C20A C19A C18A 120.0 . .
C20A C19A C23A 124.5(11) . .
C18A C19A C23A 115.4(10) . .
C19A C20A C21A 120.0 . .
C19A C20A H20A 120.0 . .
C21A C20A H20A 120.0 . .
C20A C21A C16A 120.0 . .
C20A C21A H21A 120.0 . .
C16A C21A H21A 120.0 . .
C17A O4A C22A 116.1(12) . .
O4A C22A H22D 109.5 . .
O4A C22A H22E 109.5 . .
H22D C22A H22E 109.5 . .
O4A C22A H22F 109.5 . .
H22D C22A H22F 109.5 . .
H22E C22A H22F 109.5 . .
C24A C23A C19A 118.8(14) . .
C24A C23A H23C 107.6 . .
C19A C23A H23C 107.6 . .
C24A C23A H23D 107.6 . .
C19A C23A H23D 107.6 . .
H23C C23A H23D 107.0 . .
C25A C24A C23A 123(2) . .
C25A C24A H24A 122.0 . .
C23A C24A H24A 114.6 . .
C24A C25A H25C 131.5 . .
C24A C25A H25D 108.4 . .
H25C C25A H25D 120.0 . .

loop_
_geom_bond_atom_site_label_1
_geom_bond_atom_site_label_2
_geom_bond_distance
_geom_bond_site_symmetry_2
Au1 P1 2.209(2) .
Au1 Cl1 2.293(2) .
Fe1 C5 2.026(11) .
Fe1 C5 2.027(11) 2_566
Fe1 C1 2.029(9) 2_566
Fe1 C1 2.029(9) .
Fe1 C4 2.050(11) .
Fe1 C4 2.050(11) 2_566
Fe1 C2 2.051(10) .
Fe1 C2 2.051(10) 2_566
Fe1 C3 2.073(10) 2_566
Fe1 C3 2.073(10) .
P1 O3 1.598(7) .
P1 O1 1.604(6) .
P1 C1 1.774(10) .
O1 C6 1.409(13) .
O2 C7 1.345(13) .
O2 C12 1.418(13) .
O3 C16A 1.363(10) .
O3 C16 1.451(9) .
C1 C2 1.407(16) .
C1 C5 1.431(14) .
C2 C3 1.433(15) .
C2 H2 0.9500 .
C3 C4 1.384(19) .
C3 H3 0.9500 .
C4 C5 1.411(17) .
C4 H4 0.9500 .
C5 H5 0.9500 .
C6 C7 1.386(14) .
C6 C11 1.386(14) .
C7 C8 1.399(16) .
C8 C9 1.400(16) .
C8 H8 0.9500 .
C9 C10 1.414(14) .
C9 C13 1.499(16) .
C10 C11 1.375(15) .
C10 H10 0.9500 .
C11 H11 0.9500 .
C12 H12A 0.9800 .
C12 H12B 0.9800 .
C12 H12C 0.9800 .
C13 C14 1.479(18) .
C13 H13A 0.9900 .
C13 H13B 0.9900 .
C14 C15 1.297(18) .
C14 H14 0.9500 .
C15 H15A 0.9500 .
C15 H15B 0.9500 .
C16 C17 1.3900 .
C16 C21 1.3900 .
C17 O4 1.360(12) .
C17 C18 1.3900 .
C18 C19 1.3900 .
C18 H18 0.9500 .
C19 C20 1.3900 .
C19 C23 1.509(9) .
C20 C21 1.3900 .
C20 H20 0.9500 .
C21 H21 0.9500 .
O4 C22 1.434(15) .
C22 H22A 0.9800 .
C22 H22B 0.9800 .
C22 H22C 0.9800 .
C23 C24 1.470(10) .
C23 H23A 0.9900 .
C23 H23B 0.9900 .
C24 C25 1.297(13) .
C24 H24 0.9500 .
C25 H25A 0.9500 .
C25 H25B 0.9500 .
C16A C17A 1.3900 .
C16A C21A 1.3900 .
C17A O4A 1.368(12) .
C17A C18A 1.3900 .
C18A C19A 1.3900 .
C18A H18A 0.9500 .
C19A C20A 1.3900 .
C19A C23A 1.511(9) .
C20A C21A 1.3900 .
C20A H20A 0.9500 .
C21A H21A 0.9500 .
O4A C22A 1.439(15) .
C22A H22D 0.9800 .
C22A H22E 0.9800 .
C22A H22F 0.9800 .
C23A C24A 1.474(10) .
C23A H23C 0.9900 .
C23A H23D 0.9900 .
C24A C25A 1.310(13) .
C24A H24A 0.9500 .
C25A H25C 0.9500 .
C25A H25D 0.9500 .

loop_
_platon_squeeze_void_nr
_platon_squeeze_void_average_x
_platon_squeeze_void_average_y
_platon_squeeze_void_average_z
_platon_squeeze_void_volume
_platon_squeeze_void_count_electrons
_platon_squeeze_void_content
1 0.032 0.500 1.000 160 42 ' '
